data_2015685
loop_
_publ_author_name
'Pavlovi\'c, Gordana'
'Bari\<si\'c, Lidija'
'\<Caki\'c Semen\<ci\'c, Mojca'
'Rapi\'c, Vladimir'

_publ_section_title
;
 Methyl 4-(1'-carboxyferrocen-1-yl)butyrate
;
_journal_coeditor_code FA3052
_journal_issue 12
_journal_name_full 'Acta Crystallographica Section C'
_journal_page_first m610
_journal_page_last m611
_journal_paper_doi 10.1107/S0108270106044490
_journal_volume 62
_journal_year 2006
_chemical_formula_iupac '[Fe (C6 H5 O2) (C10 H13 O2)]'
_chemical_formula_moiety 'C16 H18 Fe O4'
_chemical_formula_sum 'C16 H18 Fe O4'
_chemical_formula_weight 330.15
_chemical_melting_point 345(3)
_chemical_name_common Methyl-1'-carboxy-1-ferrocenebutyrate
_chemical_name_systematic
;
Methyl 4-(1'-carboxyferrocen-1-yl)butyrate
;
_space_group_IT_number 14
_symmetry_cell_setting monoclinic
_symmetry_space_group_name_Hall '-P 2yn'
_symmetry_space_group_name_H-M 'P 1 21/n 1'
_atom_sites_solution_hydrogens 'geom & dmap'
_atom_sites_solution_primary direct
_atom_sites_solution_secondary difmap
_audit_creation_method SHELXL-97
_cell_angle_alpha 90.00
_cell_angle_beta 102.641(7)
_cell_angle_gamma 90.00
_cell_formula_units_Z 4
_cell_length_a 10.4324(8)
_cell_length_b 7.5565(5)
_cell_length_c 18.9837(15)
_cell_measurement_reflns_used 6878
_cell_measurement_temperature 296(2)
_cell_measurement_theta_max 20
_cell_measurement_theta_min 15
_cell_volume 1460.26(19)
_computing_cell_refinement 'CrysAlis CCD'
_computing_data_collection 'CrysAlis CCD (Oxford Diffraction, 2004)'
_computing_data_reduction 'CrysAlis RED (Oxford Diffraction, 2004)'
_computing_molecular_graphics 'PLATON98 (Spek, 1998)'
_computing_publication_material SHELXL97
_computing_structure_refinement 'SHELXL97 (Sheldrick, 1997)'
_computing_structure_solution 'SHELXS97 (Sheldrick, 1997)'
_diffrn_ambient_temperature 296(2)
_diffrn_measured_fraction_theta_full 0.995
_diffrn_measured_fraction_theta_max 0.995
_diffrn_measurement_device_type 'Oxford Diffraction Xcalibur2 diffractometer with Sapphire-3 CCD detector'
_diffrn_measurement_method '\f and \w'
_diffrn_radiation_monochromator graphite
_diffrn_radiation_source 'fine-focus sealed tube'
_diffrn_radiation_type MoK\a
_diffrn_radiation_wavelength 0.71073
_diffrn_reflns_av_R_equivalents 0.0419
_diffrn_reflns_av_sigmaI/netI 0.0184
_diffrn_reflns_limit_h_max 13
_diffrn_reflns_limit_h_min -13
_diffrn_reflns_limit_k_max 9
_diffrn_reflns_limit_k_min -9
_diffrn_reflns_limit_l_max 24
_diffrn_reflns_limit_l_min -24
_diffrn_reflns_number 30324
_diffrn_reflns_theta_full 27.00
_diffrn_reflns_theta_max 27.00
_diffrn_reflns_theta_min 4.25
_diffrn_standards_interval_count '1 ref frame per 50 dc frames'
_exptl_absorpt_coefficient_mu 1.045
_exptl_absorpt_correction_T_max 0.881
_exptl_absorpt_correction_T_min 0.461
_exptl_absorpt_correction_type numerical
_exptl_absorpt_process_details '(CrysAlis RED; Oxford Diffraction, 2004)'
_exptl_crystal_colour orange
_exptl_crystal_density_diffrn 1.502
_exptl_crystal_density_method 'not measured'
_exptl_crystal_description plate
_exptl_crystal_F_000 688
_exptl_crystal_size_max 0.56
_exptl_crystal_size_mid 0.50
_exptl_crystal_size_min 0.10
_refine_diff_density_max 0.496
_refine_diff_density_min -0.358
_refine_ls_extinction_method none
_refine_ls_goodness_of_fit_ref 1.138
_refine_ls_hydrogen_treatment constr
_refine_ls_matrix_type full
_refine_ls_number_parameters 191
_refine_ls_number_reflns 3174
_refine_ls_number_restraints 0
_refine_ls_restrained_S_all 1.138
_refine_ls_R_factor_all 0.0422
_refine_ls_R_factor_gt 0.0412
_refine_ls_shift/su_max 0.001
_refine_ls_shift/su_mean 0.000
_refine_ls_structure_factor_coef Fsqd
_refine_ls_weighting_details 'calc w=1/[\s^2^(Fo^2^)+(0.0335P)^2^+0.9480P] where P=(Fo^2^+2Fc^2^)/3'
_refine_ls_weighting_scheme calc
_refine_ls_wR_factor_gt 0.0892
_refine_ls_wR_factor_ref 0.0899
_reflns_number_gt 3120
_reflns_number_total 3174
_reflns_threshold_expression I>2\s(I)
_cod_data_source_file fa3052.cif
_cod_data_source_block I
_cod_depositor_comments
;
The following automatic conversions were performed:

'_chemical_melting_point' value '342-348' was changed to '345(3)' -
the average value was taken and precision was estimated.

Automatic conversion script
Id: cif_fix_values 1646 2011-03-28 12:23:43Z adriana 

The following automatic conversions were performed:

'_chemical_melting_point' value '342-348' was changed to '345(3)' -
the average value was taken and precision was estimated.

Automatic conversion script
Id: cif_fix_values 1715 2011-07-08 13:25:40Z adriana 
;
_cod_original_sg_symbol_H-M 'P 21/n'
_cod_database_code 2015685
_cod_database_fobs_code 2015685

loop_
_symmetry_equiv_pos_as_xyz
'x, y, z'
'-x+1/2, y+1/2, -z+1/2'
'-x, -y, -z'
'x-1/2, -y-1/2, z-1/2'

loop_
_atom_site_type_symbol
_atom_site_label
_atom_site_fract_x
_atom_site_fract_y
_atom_site_fract_z
_atom_site_U_iso_or_equiv
_atom_site_adp_type
_atom_site_calc_flag
_atom_site_refinement_flags
_atom_site_occupancy
Fe Fe1 0.98567(3) 0.22897(4) 0.224098(16) 0.03727(11) Uani d . 1
O O1 1.03891(18) 0.5675(2) 0.08958(9) 0.0586(4) Uani d . 1
H H1A 1.0688 0.5777 0.0431 0.071 Uiso d P 0.65
O O2 0.87685(17) 0.3936(2) 0.03145(9) 0.0576(4) Uani d . 1
H H2A 0.9038 0.4061 -0.0074 0.069 Uiso d P 0.35
O O3 1.4412(2) 0.2020(4) 0.05340(12) 0.0959(8) Uani d . 1
O O4 1.3248(2) 0.2218(3) -0.05933(10) 0.0653(5) Uani d . 1
C C1 0.9052(2) 0.4284(3) 0.15713(12) 0.0425(5) Uani d . 1
C C2 0.9701(2) 0.4979(3) 0.22564(12) 0.0447(5) Uani d . 1
H H2 1.0399 0.5773 0.2340 0.054 Uiso calc R 1
C C3 0.9090(2) 0.4245(3) 0.27859(13) 0.0479(5) Uani d . 1
H H3 0.9311 0.4483 0.3278 0.057 Uiso calc R 1
C C4 0.8081(2) 0.3082(3) 0.24355(13) 0.0479(5) Uani d . 1
H H4 0.7531 0.2427 0.2661 0.057 Uiso calc R 1
C C5 0.8051(2) 0.3087(3) 0.16863(13) 0.0458(5) Uani d . 1
H H5 0.7487 0.2435 0.1334 0.055 Uiso calc R 1
C C6 0.9413(2) 0.4638(3) 0.08847(13) 0.0454(5) Uani d . 1
C C7 1.1144(2) 0.0945(3) 0.17540(12) 0.0436(5) Uani d . 1
C C8 1.1807(2) 0.1686(3) 0.24217(13) 0.0462(5) Uani d . 1
H H8 1.2489 0.2504 0.2484 0.055 Uiso calc R 1
C C9 1.1256(2) 0.0969(3) 0.29782(13) 0.0469(5) Uani d . 1
H H9 1.1518 0.1225 0.3468 0.056 Uiso calc R 1
C C10 1.0237(2) -0.0204(3) 0.26604(12) 0.0453(5) Uani d . 1
H H10 0.9708 -0.0850 0.2902 0.054 Uiso calc R 1
C C11 1.0167(2) -0.0218(3) 0.19047(13) 0.0446(5) Uani d . 1
H H11 0.9581 -0.0877 0.1565 0.054 Uiso calc R 1
C C12 1.1464(3) 0.1238(3) 0.10321(13) 0.0524(6) Uani d . 1
H H12A 1.1899 0.2372 0.1030 0.063 Uiso calc R 1
H H12B 1.0659 0.1265 0.0663 0.063 Uiso calc R 1
C C13 1.2354(3) -0.0229(3) 0.08621(13) 0.0522(6) Uani d . 1
H H13A 1.3169 -0.0223 0.1225 0.063 Uiso calc R 1
H H13B 1.1931 -0.1362 0.0889 0.063 Uiso calc R 1
C C14 1.2667(3) -0.0034(4) 0.01189(14) 0.0617(7) Uani d . 1
H H14A 1.3087 -0.1110 0.0005 0.074 Uiso calc R 1
H H14B 1.1851 0.0103 -0.0238 0.074 Uiso calc R 1
C C15 1.3537(3) 0.1498(4) 0.00641(13) 0.0556(6) Uani d . 1
C C16 1.4047(3) 0.3681(5) -0.07103(17) 0.0773(9) Uani d . 1
H H16A 1.3885 0.4670 -0.0425 0.116 Uiso calc R 1
H H16B 1.3836 0.4001 -0.1212 0.116 Uiso calc R 1
H H16C 1.4957 0.3354 -0.0573 0.116 Uiso calc R 1

loop_
_atom_site_aniso_label
_atom_site_aniso_U_11
_atom_site_aniso_U_22
_atom_site_aniso_U_33
_atom_site_aniso_U_12
_atom_site_aniso_U_13
_atom_site_aniso_U_23
Fe1 0.03356(17) 0.03265(17) 0.04725(19) 0.00004(11) 0.01242(12) -0.00088(12)
O1 0.0645(11) 0.0540(10) 0.0600(10) -0.0192(8) 0.0197(8) 0.0023(8)
O2 0.0599(10) 0.0610(11) 0.0516(9) -0.0129(8) 0.0117(8) 0.0000(8)
O3 0.0827(15) 0.141(2) 0.0582(12) -0.0436(15) 0.0030(11) 0.0139(14)
O4 0.0756(13) 0.0709(12) 0.0486(10) -0.0080(10) 0.0116(9) 0.0020(9)
C1 0.0400(11) 0.0362(10) 0.0530(12) 0.0032(8) 0.0139(9) 0.0036(9)
C2 0.0443(11) 0.0314(10) 0.0590(13) 0.0008(8) 0.0127(10) -0.0029(9)
C3 0.0482(12) 0.0429(12) 0.0547(13) 0.0101(10) 0.0159(10) -0.0025(10)
C4 0.0364(11) 0.0502(13) 0.0608(14) 0.0067(9) 0.0187(10) 0.0069(11)
C5 0.0337(10) 0.0454(12) 0.0578(13) 0.0013(9) 0.0087(9) 0.0033(10)
C6 0.0461(12) 0.0369(11) 0.0546(13) 0.0011(9) 0.0136(10) 0.0053(10)
C7 0.0421(11) 0.0383(11) 0.0544(12) 0.0068(9) 0.0192(9) 0.0011(9)
C8 0.0324(10) 0.0394(11) 0.0677(14) 0.0020(8) 0.0126(10) -0.0022(10)
C9 0.0457(12) 0.0438(12) 0.0496(12) 0.0070(10) 0.0070(9) -0.0014(10)
C10 0.0510(12) 0.0324(10) 0.0555(13) 0.0033(9) 0.0182(10) 0.0049(9)
C11 0.0468(12) 0.0337(10) 0.0541(13) 0.0009(9) 0.0128(10) -0.0048(9)
C12 0.0559(14) 0.0486(13) 0.0581(14) 0.0101(11) 0.0241(11) 0.0078(11)
C13 0.0589(14) 0.0465(13) 0.0558(14) 0.0041(11) 0.0225(11) -0.0005(11)
C14 0.0679(17) 0.0667(17) 0.0564(15) -0.0021(13) 0.0262(13) -0.0097(13)
C15 0.0524(14) 0.0699(17) 0.0488(13) 0.0009(12) 0.0208(11) -0.0047(12)
C16 0.090(2) 0.077(2) 0.0663(18) -0.0092(17) 0.0206(16) 0.0097(15)

loop_
_atom_type_symbol
_atom_type_description
_atom_type_scat_dispersion_real
_atom_type_scat_dispersion_imag
_atom_type_scat_source
C C 0.0033 0.0016 'International Tables Vol C Tables 4.2.6.8 and 6.1.1.4'
H H 0.0000 0.0000 'International Tables Vol C Tables 4.2.6.8 and 6.1.1.4'
Fe Fe 0.3463 0.8444 'International Tables Vol C Tables 4.2.6.8 and 6.1.1.4'
O O 0.0106 0.0060 'International Tables Vol C Tables 4.2.6.8 and 6.1.1.4'

loop_
_exptl_crystal_face_index_h
_exptl_crystal_face_index_k
_exptl_crystal_face_index_l
_exptl_crystal_face_perp_dist
-4 8 -4 0.24512
4 -8 -4 0.19698
3 -6 7 0.24752
0 0 -10 0.27601
-4 -4 9 0.23324
6 6 5 0.04565
-6 -6 -5 0.03225

loop_
_geom_angle_atom_site_label_1
_geom_angle_atom_site_label_2
_geom_angle_atom_site_label_3
_geom_angle
_geom_angle_publ_flag
C1 Fe1 C5 41.27(9) no
C1 Fe1 C2 41.09(9) no
C5 Fe1 C2 69.21(9) no
C1 Fe1 C8 122.12(9) no
C5 Fe1 C8 158.19(10) no
C2 Fe1 C8 107.47(9) no
C1 Fe1 C9 157.65(9) no
C5 Fe1 C9 159.65(10) no
C2 Fe1 C9 121.55(9) no
C8 Fe1 C9 40.56(9) no
C1 Fe1 C11 124.29(9) no
C5 Fe1 C11 107.70(10) no
C2 Fe1 C11 160.92(9) no
C8 Fe1 C11 68.00(9) no
C9 Fe1 C11 67.92(9) no
C1 Fe1 C10 160.63(9) no
C5 Fe1 C10 123.44(9) no
C2 Fe1 C10 156.85(10) no
C8 Fe1 C10 68.15(9) no
C9 Fe1 C10 40.35(9) no
C11 Fe1 C10 40.56(9) no
C1 Fe1 C4 68.35(9) no
C5 Fe1 C4 40.47(9) no
C2 Fe1 C4 68.24(9) no
C8 Fe1 C4 160.04(10) no
C9 Fe1 C4 123.70(10) no
C11 Fe1 C4 122.40(10) no
C10 Fe1 C4 107.67(9) no
C1 Fe1 C7 107.82(9) no
C5 Fe1 C7 122.30(10) no
C2 Fe1 C7 124.08(9) no
C8 Fe1 C7 40.53(9) no
C9 Fe1 C7 68.19(9) no
C11 Fe1 C7 40.51(9) no
C10 Fe1 C7 68.32(9) no
C4 Fe1 C7 157.97(10) no
C1 Fe1 C3 68.28(9) no
C5 Fe1 C3 68.36(10) no
C2 Fe1 C3 40.38(9) no
C8 Fe1 C3 123.92(10) no
C9 Fe1 C3 107.65(10) no
C11 Fe1 C3 157.55(9) no
C10 Fe1 C3 121.80(9) no
C4 Fe1 C3 40.33(10) no
C7 Fe1 C3 160.36(9) no
C6 O1 H1A 116 no
C6 O2 H2A 119 no
C15 O4 C16 116.1(2) no
C2 C1 C5 108.0(2) no
C2 C1 C6 125.7(2) no
C5 C1 C6 126.2(2) no
C2 C1 Fe1 69.78(12) no
C5 C1 Fe1 69.61(12) no
C6 C1 Fe1 122.92(15) no
C3 C2 C1 107.8(2) no
C3 C2 Fe1 70.68(13) no
C1 C2 Fe1 69.13(12) no
C3 C2 H2 126.1 no
C1 C2 H2 126.1 no
Fe1 C2 H2 125.6 no
C2 C3 C4 108.2(2) no
C2 C3 Fe1 68.94(12) no
C4 C3 Fe1 69.58(13) no
C2 C3 H3 125.9 no
C4 C3 H3 125.9 no
Fe1 C3 H3 127.2 no
C5 C4 C3 108.7(2) no
C5 C4 Fe1 69.07(12) no
C3 C4 Fe1 70.10(12) no
C5 C4 H4 125.7 no
C3 C4 H4 125.7 no
Fe1 C4 H4 126.7 no
C4 C5 C1 107.3(2) no
C4 C5 Fe1 70.46(13) no
C1 C5 Fe1 69.12(12) no
C4 C5 H5 126.3 no
C1 C5 H5 126.3 no
Fe1 C5 H5 125.7 no
O2 C6 O1 123.0(2) no
O2 C6 C1 119.8(2) no
O1 C6 C1 117.2(2) no
C8 C7 C11 107.14(19) no
C8 C7 C12 126.6(2) no
C11 C7 C12 126.1(2) no
C8 C7 Fe1 69.05(12) no
C11 C7 Fe1 69.36(12) no
C12 C7 Fe1 129.55(16) no
C9 C8 C7 108.5(2) no
C9 C8 Fe1 70.00(12) no
C7 C8 Fe1 70.42(12) no
C9 C8 H8 125.8 no
C7 C8 H8 125.8 no
Fe1 C8 H8 125.4 no
C10 C9 C8 108.2(2) no
C10 C9 Fe1 69.94(13) no
C8 C9 Fe1 69.44(13) no
C10 C9 H9 125.9 no
C8 C9 H9 125.9 no
Fe1 C9 H9 126.3 no
C9 C10 C11 107.7(2) no
C9 C10 Fe1 69.71(13) no
C11 C10 Fe1 69.63(12) no
C9 C10 H10 126.2 no
C11 C10 H10 126.2 no
Fe1 C10 H10 126.1 no
C10 C11 C7 108.5(2) no
C10 C11 Fe1 69.82(12) no
C7 C11 Fe1 70.13(12) no
C10 C11 H11 125.7 no
C7 C11 H11 125.7 no
Fe1 C11 H11 125.9 no
C7 C12 C13 110.76(19) no
C7 C12 H12A 109.5 no
C13 C12 H12A 109.5 no
C7 C12 H12B 109.5 no
C13 C12 H12B 109.5 no
H12A C12 H12B 108.1 no
C14 C13 C12 112.9(2) no
C14 C13 H13A 109.0 no
C12 C13 H13A 109.0 no
C14 C13 H13B 109.0 no
C12 C13 H13B 109.0 no
H13A C13 H13B 107.8 no
C15 C14 C13 113.4(2) no
C15 C14 H14A 108.9 no
C13 C14 H14A 108.9 no
C15 C14 H14B 108.9 no
C13 C14 H14B 108.9 no
H14A C14 H14B 107.7 no
O3 C15 O4 122.9(3) no
O3 C15 C14 125.6(3) no
O4 C15 C14 111.5(2) no
O4 C16 H16A 109.5 no
O4 C16 H16B 109.5 no
H16A C16 H16B 109.5 no
O4 C16 H16C 109.5 no
H16A C16 H16C 109.5 no
H16B C16 H16C 109.5 no

loop_
_geom_bond_atom_site_label_1
_geom_bond_atom_site_label_2
_geom_bond_distance
_geom_bond_publ_flag
Fe1 C1 2.031(2) no
Fe1 C5 2.038(2) no
Fe1 C2 2.040(2) no
Fe1 C8 2.040(2) no
Fe1 C9 2.047(2) no
Fe1 C11 2.048(2) no
Fe1 C10 2.050(2) no
Fe1 C4 2.056(2) no
Fe1 C7 2.058(2) no
Fe1 C3 2.063(2) no
O1 C6 1.282(3) yes
O1 H1A 1.00 no
O2 C6 1.260(3) yes
O2 H2A 0.85 no
O3 C15 1.195(3) yes
O4 C15 1.334(3) yes
O4 C16 1.431(4) yes
C1 C2 1.428(3) no
C1 C5 1.434(3) no
C1 C6 1.458(3) no
C2 C3 1.416(3) no
C2 H2 0.9300 no
C3 C4 1.420(3) no
C3 H3 0.9300 no
C4 C5 1.416(3) no
C4 H4 0.9300 no
C5 H5 0.9300 no
C7 C8 1.419(3) no
C7 C11 1.422(3) no
C7 C12 1.496(3) no
C8 C9 1.417(3) no
C8 H8 0.9300 no
C9 C10 1.413(3) no
C9 H9 0.9300 no
C10 C11 1.420(3) no
C10 H10 0.9300 no
C11 H11 0.9300 no
C12 C13 1.525(3) no
C12 H12A 0.9700 no
C12 H12B 0.9700 no
C13 C14 1.523(3) no
C13 H13A 0.9700 no
C13 H13B 0.9700 no
C14 C15 1.489(4) no
C14 H14A 0.9700 no
C14 H14B 0.9700 no
C16 H16A 0.9600 no
C16 H16B 0.9600 no
C16 H16C 0.9600 no

loop_
_geom_hbond_atom_site_label_D
_geom_hbond_atom_site_label_H
_geom_hbond_atom_site_label_A
_geom_hbond_site_symmetry_A
_geom_hbond_distance_DH
_geom_hbond_distance_HA
_geom_hbond_distance_DA
_geom_hbond_angle_DHA
_geom_hbond_publ_flag
O1 H1A O2 3_765 1.0014 1.6501 2.650(3) 176 yes
O2 H2A O1 3_765 0.8501 1.7997 2.650(3) 180 yes

loop_
_geom_torsion_atom_site_label_1
_geom_torsion_atom_site_label_2
_geom_torsion_atom_site_label_3
_geom_torsion_atom_site_label_4
_geom_torsion
_geom_torsion_publ_flag
C5 Fe1 C1 C2 119.22(19) no
C8 Fe1 C1 C2 -79.60(15) no
C9 Fe1 C1 C2 -45.9(3) no
C11 Fe1 C1 C2 -163.43(13) no
C10 Fe1 C1 C2 163.0(2) no
C4 Fe1 C1 C2 81.28(14) no
C7 Fe1 C1 C2 -121.80(13) no
C3 Fe1 C1 C2 37.73(13) no
C2 Fe1 C1 C5 -119.22(19) no
C8 Fe1 C1 C5 161.18(14) no
C9 Fe1 C1 C5 -165.1(2) no
C11 Fe1 C1 C5 77.35(16) no
C10 Fe1 C1 C5 43.8(3) no
C4 Fe1 C1 C5 -37.94(14) no
C7 Fe1 C1 C5 118.99(14) no
C3 Fe1 C1 C5 -81.48(15) no
C5 Fe1 C1 C6 -120.7(2) no
C2 Fe1 C1 C6 120.1(2) no
C8 Fe1 C1 C6 40.5(2) no
C9 Fe1 C1 C6 74.2(3) no
C11 Fe1 C1 C6 -43.3(2) no
C10 Fe1 C1 C6 -76.9(3) no
C4 Fe1 C1 C6 -158.6(2) no
C7 Fe1 C1 C6 -1.7(2) no
C3 Fe1 C1 C6 157.8(2) no
C5 C1 C2 C3 -1.1(2) no
C6 C1 C2 C3 -177.1(2) no
Fe1 C1 C2 C3 -60.41(15) no
C5 C1 C2 Fe1 59.34(15) no
C6 C1 C2 Fe1 -116.7(2) no
C1 Fe1 C2 C3 118.65(18) no
C5 Fe1 C2 C3 80.64(15) no
C8 Fe1 C2 C3 -122.20(14) no
C9 Fe1 C2 C3 -80.05(16) no
C11 Fe1 C2 C3 164.8(3) no
C10 Fe1 C2 C3 -47.1(3) no
C4 Fe1 C2 C3 37.08(14) no
C7 Fe1 C2 C3 -163.68(14) no
C5 Fe1 C2 C1 -38.01(13) no
C8 Fe1 C2 C1 119.15(13) no
C9 Fe1 C2 C1 161.30(13) no
C11 Fe1 C2 C1 46.1(3) no
C10 Fe1 C2 C1 -165.7(2) no
C4 Fe1 C2 C1 -81.57(14) no
C7 Fe1 C2 C1 77.67(15) no
C3 Fe1 C2 C1 -118.65(18) no
C1 C2 C3 C4 0.8(2) no
Fe1 C2 C3 C4 -58.63(15) no
C1 C2 C3 Fe1 59.43(15) no
C1 Fe1 C3 C2 -38.37(13) no
C5 Fe1 C3 C2 -82.95(14) no
C8 Fe1 C3 C2 76.57(16) no
C9 Fe1 C3 C2 118.26(14) no
C11 Fe1 C3 C2 -167.0(2) no
C10 Fe1 C3 C2 160.21(13) no
C4 Fe1 C3 C2 -120.1(2) no
C7 Fe1 C3 C2 43.8(3) no
C1 Fe1 C3 C4 81.70(15) no
C5 Fe1 C3 C4 37.12(14) no
C2 Fe1 C3 C4 120.1(2) no
C8 Fe1 C3 C4 -163.35(14) no
C9 Fe1 C3 C4 -121.67(14) no
C11 Fe1 C3 C4 -46.9(3) no
C10 Fe1 C3 C4 -79.72(16) no
C7 Fe1 C3 C4 163.9(2) no
C2 C3 C4 C5 -0.2(3) no
Fe1 C3 C4 C5 -58.45(16) no
C2 C3 C4 Fe1 58.24(15) no
C1 Fe1 C4 C5 38.67(14) no
C2 Fe1 C4 C5 83.05(15) no
C8 Fe1 C4 C5 164.3(2) no
C9 Fe1 C4 C5 -162.68(14) no
C11 Fe1 C4 C5 -79.10(16) no
C10 Fe1 C4 C5 -121.18(14) no
C7 Fe1 C4 C5 -45.4(3) no
C3 Fe1 C4 C5 120.2(2) no
C1 Fe1 C4 C3 -81.51(15) no
C5 Fe1 C4 C3 -120.2(2) no
C2 Fe1 C4 C3 -37.13(14) no
C8 Fe1 C4 C3 44.1(3) no
C9 Fe1 C4 C3 77.13(17) no
C11 Fe1 C4 C3 160.71(14) no
C10 Fe1 C4 C3 118.63(14) no
C7 Fe1 C4 C3 -165.6(2) no
C3 C4 C5 C1 -0.5(3) no
Fe1 C4 C5 C1 -59.53(15) no
C3 C4 C5 Fe1 59.08(15) no
C2 C1 C5 C4 0.9(2) no
C6 C1 C5 C4 176.9(2) no
Fe1 C1 C5 C4 60.38(15) no
C2 C1 C5 Fe1 -59.45(15) no
C6 C1 C5 Fe1 116.5(2) no
C1 Fe1 C5 C4 -118.3(2) no
C2 Fe1 C5 C4 -80.45(15) no
C8 Fe1 C5 C4 -165.6(2) no
C9 Fe1 C5 C4 45.4(3) no
C11 Fe1 C5 C4 119.51(15) no
C10 Fe1 C5 C4 77.66(17) no
C7 Fe1 C5 C4 161.57(14) no
C3 Fe1 C5 C4 -37.00(14) no
C2 Fe1 C5 C1 37.84(13) no
C8 Fe1 C5 C1 -47.3(3) no
C9 Fe1 C5 C1 163.7(2) no
C11 Fe1 C5 C1 -122.20(14) no
C10 Fe1 C5 C1 -164.04(13) no
C4 Fe1 C5 C1 118.3(2) no
C7 Fe1 C5 C1 -80.13(16) no
C3 Fe1 C5 C1 81.30(14) no
C2 C1 C6 O2 179.5(2) no
C5 C1 C6 O2 4.2(3) no
Fe1 C1 C6 O2 91.9(2) no
C2 C1 C6 O1 -0.7(3) no
C5 C1 C6 O1 -175.9(2) no
Fe1 C1 C6 O1 -88.2(2) no
C1 Fe1 C7 C8 118.90(14) no
C5 Fe1 C7 C8 161.95(13) no
C2 Fe1 C7 C8 76.49(16) no
C9 Fe1 C7 C8 -37.69(14) no
C11 Fe1 C7 C8 -118.78(19) no
C10 Fe1 C7 C8 -81.28(14) no
C4 Fe1 C7 C8 -164.9(2) no
C3 Fe1 C7 C8 43.7(3) no
C1 Fe1 C7 C11 -122.32(14) no
C5 Fe1 C7 C11 -79.27(16) no
C2 Fe1 C7 C11 -164.73(13) no
C8 Fe1 C7 C11 118.78(19) no
C9 Fe1 C7 C11 81.09(14) no
C10 Fe1 C7 C11 37.49(14) no
C4 Fe1 C7 C11 -46.1(3) no
C3 Fe1 C7 C11 162.5(3) no
C1 Fe1 C7 C12 -1.9(2) no
C5 Fe1 C7 C12 41.1(3) no
C2 Fe1 C7 C12 -44.4(3) no
C8 Fe1 C7 C12 -120.8(3) no
C9 Fe1 C7 C12 -158.5(2) no
C11 Fe1 C7 C12 120.4(3) no
C10 Fe1 C7 C12 157.9(2) no
C4 Fe1 C7 C12 74.3(3) no
C3 Fe1 C7 C12 -77.2(4) no
C11 C7 C8 C9 0.8(2) no
C12 C7 C8 C9 -175.7(2) no
Fe1 C7 C8 C9 59.89(15) no
C11 C7 C8 Fe1 -59.13(15) no
C12 C7 C8 Fe1 124.4(2) no
C1 Fe1 C8 C9 161.07(13) no
C5 Fe1 C8 C9 -164.0(2) no
C2 Fe1 C8 C9 118.41(14) no
C11 Fe1 C8 C9 -81.30(14) no
C10 Fe1 C8 C9 -37.42(13) no
C4 Fe1 C8 C9 44.2(3) no
C7 Fe1 C8 C9 -119.18(19) no
C3 Fe1 C8 C9 77.06(16) no
C1 Fe1 C8 C7 -79.74(15) no
C5 Fe1 C8 C7 -44.8(3) no
C2 Fe1 C8 C7 -122.40(14) no
C9 Fe1 C8 C7 119.18(19) no
C11 Fe1 C8 C7 37.89(13) no
C10 Fe1 C8 C7 81.76(14) no
C4 Fe1 C8 C7 163.4(2) no
C3 Fe1 C8 C7 -163.75(13) no
C7 C8 C9 C10 -0.7(2) no
Fe1 C8 C9 C10 59.44(15) no
C7 C8 C9 Fe1 -60.15(15) no
C1 Fe1 C9 C10 -165.7(2) no
C5 Fe1 C9 C10 43.5(3) no
C2 Fe1 C9 C10 160.70(13) no
C8 Fe1 C9 C10 -119.41(19) no
C11 Fe1 C9 C10 -37.92(13) no
C4 Fe1 C9 C10 77.20(16) no
C7 Fe1 C9 C10 -81.75(14) no
C3 Fe1 C9 C10 118.66(14) no
C1 Fe1 C9 C8 -46.2(3) no
C5 Fe1 C9 C8 162.9(3) no
C2 Fe1 C9 C8 -79.89(16) no
C11 Fe1 C9 C8 81.50(14) no
C10 Fe1 C9 C8 119.41(19) no
C4 Fe1 C9 C8 -163.38(14) no
C7 Fe1 C9 C8 37.66(13) no
C3 Fe1 C9 C8 -121.93(14) no
C8 C9 C10 C11 0.4(2) no
Fe1 C9 C10 C11 59.51(15) no
C8 C9 C10 Fe1 -59.13(15) no
C1 Fe1 C10 C9 163.5(2) no
C5 Fe1 C10 C9 -163.34(14) no
C2 Fe1 C10 C9 -45.8(3) no
C8 Fe1 C10 C9 37.61(14) no
C11 Fe1 C10 C9 118.85(19) no
C4 Fe1 C10 C9 -121.63(14) no
C7 Fe1 C10 C9 81.40(14) no
C3 Fe1 C10 C9 -79.70(16) no
C1 Fe1 C10 C11 44.6(3) no
C5 Fe1 C10 C11 77.80(16) no
C2 Fe1 C10 C11 -164.6(2) no
C8 Fe1 C10 C11 -81.25(14) no
C9 Fe1 C10 C11 -118.85(19) no
C4 Fe1 C10 C11 119.52(14) no
C7 Fe1 C10 C11 -37.45(13) no
C3 Fe1 C10 C11 161.45(13) no
C9 C10 C11 C7 0.1(2) no
Fe1 C10 C11 C7 59.65(15) no
C9 C10 C11 Fe1 -59.56(15) no
C8 C7 C11 C10 -0.5(2) no
C12 C7 C11 C10 176.0(2) no
Fe1 C7 C11 C10 -59.46(15) no
C8 C7 C11 Fe1 58.93(15) no
C12 C7 C11 Fe1 -124.6(2) no
C1 Fe1 C11 C10 -163.62(13) no
C5 Fe1 C11 C10 -121.11(14) no
C2 Fe1 C11 C10 161.4(2) no
C8 Fe1 C11 C10 81.65(14) no
C9 Fe1 C11 C10 37.73(13) no
C4 Fe1 C11 C10 -79.13(16) no
C7 Fe1 C11 C10 119.55(19) no
C3 Fe1 C11 C10 -45.1(3) no
C1 Fe1 C11 C7 76.84(16) no
C5 Fe1 C11 C7 119.34(14) no
C2 Fe1 C11 C7 41.9(3) no
C8 Fe1 C11 C7 -37.90(14) no
C9 Fe1 C11 C7 -81.82(15) no
C10 Fe1 C11 C7 -119.55(19) no
C4 Fe1 C11 C7 161.33(14) no
C3 Fe1 C11 C7 -164.6(2) no
C8 C7 C12 C13 94.9(3) no
C11 C7 C12 C13 -80.9(3) no
Fe1 C7 C12 C13 -173.03(17) no
C7 C12 C13 C14 177.7(2) no
C12 C13 C14 C15 69.5(3) no
C16 O4 C15 O3 -0.3(4) no
C16 O4 C15 C14 -178.7(2) no
C13 C14 C15 O3 35.4(4) no
C13 C14 C15 O4 -146.3(2) no
